data_1562795
loop_
_publ_author_name
'Babo, Jean-Marie'
'Albrecht-Schmitt, Thomas E.'

_publ_section_title
;
 Ce2AgYb5/3Se6, La2CuErTe5, and Ce2CuTmTe5: Three new quaternary
 interlanthanide chalcogenides
;
_journal_name_full 'Journal of Solid State Chemistry'
_journal_page_first 414
_journal_page_last 419
_journal_paper_doi 10.1016/j.jssc.2012.08.024
_journal_volume 197
_journal_year 2013
_chemical_formula_moiety Ce2CuTmTe5
_chemical_formula_sum 'Ce2 Cu Te5 Tm'
_chemical_formula_weight 1150.71
_chemical_name_common 'cerium copper thullium telluride'
_space_group_IT_number 12
_space_group_name_Hall '-C 2y'
_space_group_name_H-M_alt 'C 1 2/m 1'
_symmetry_cell_setting monoclinic
_symmetry_space_group_name_H-M 'C 1 2/m 1'
_atom_sites_solution_hydrogens geom
_atom_sites_solution_primary direct
_atom_sites_solution_secondary difmap
_audit_creation_method SHELXL-97
_cell_angle_alpha 90.00
_cell_angle_beta 114.281(5)
_cell_angle_gamma 90.00
_cell_formula_units_Z 2
_cell_length_a 14.0239(11)
_cell_length_b 4.3196(4)
_cell_length_c 9.5188(9)
_cell_measurement_temperature 293(2)
_cell_volume 525.62(8)
_computing_cell_refinement 'smart saint'
_computing_data_collection smart
_computing_data_reduction SAINT
_computing_molecular_graphics 'SHELXP-97 (Sheldrick, 1997)'
_computing_publication_material 'SHELXCIF-97 (Sheldrick, 2000)'
_computing_structure_refinement 'SHELXL-97 (Sheldrick, 2008)'
_computing_structure_solution 'SHELXS-97 (Sheldrick, 2008)'
_diffrn_ambient_temperature 293(2)
_diffrn_measured_fraction_theta_full 0.986
_diffrn_measured_fraction_theta_max 0.986
_diffrn_radiation_monochromator graphite
_diffrn_radiation_source 'fine-focus sealed tube'
_diffrn_radiation_type MoK\a
_diffrn_radiation_wavelength 0.71073
_diffrn_reflns_av_R_equivalents 0.1016
_diffrn_reflns_av_sigmaI/netI 0.0972
_diffrn_reflns_limit_h_max 17
_diffrn_reflns_limit_h_min -17
_diffrn_reflns_limit_k_max 5
_diffrn_reflns_limit_k_min -5
_diffrn_reflns_limit_l_max 11
_diffrn_reflns_limit_l_min -12
_diffrn_reflns_number 4205
_diffrn_reflns_theta_full 26.87
_diffrn_reflns_theta_max 26.87
_diffrn_reflns_theta_min 2.35
_exptl_absorpt_coefficient_mu 32.373
_exptl_crystal_colour black
_exptl_crystal_density_diffrn 7.271
_exptl_crystal_density_method 'not measured'
_exptl_crystal_description lath
_exptl_crystal_F_000 948
_exptl_crystal_size_max 0.50
_exptl_crystal_size_mid 0.35
_exptl_crystal_size_min 0.43
_refine_diff_density_max 3.833
_refine_diff_density_min -1.850
_refine_diff_density_rms 0.511
_refine_ls_extinction_coef 0.00047(10)
_refine_ls_extinction_expression Fc^*^=kFc[1+0.001xFc^2^\l^3^/sin(2\q)]^-1/4^
_refine_ls_extinction_method SHELXL
_refine_ls_goodness_of_fit_ref 0.869
_refine_ls_hydrogen_treatment mixed
_refine_ls_matrix_type full
_refine_ls_number_parameters 34
_refine_ls_number_reflns 635
_refine_ls_number_restraints 0
_refine_ls_restrained_S_all 0.869
_refine_ls_R_factor_all 0.0711
_refine_ls_R_factor_gt 0.0388
_refine_ls_shift/su_max 0.000
_refine_ls_shift/su_mean 0.000
_refine_ls_structure_factor_coef Fsqd
_refine_ls_weighting_details 'calc w=1/[\s^2^(Fo^2^)+(0.0219P)^2^+0.0000P] where P=(Fo^2^+2Fc^2^)/3'
_refine_ls_weighting_scheme calc
_refine_ls_wR_factor_gt 0.0650
_refine_ls_wR_factor_ref 0.0729
_reflns_number_gt 420
_reflns_number_total 635
_reflns_threshold_expression >2sigma(I)
_cod_data_source_file JSSC-2013-197-414.cif
_cod_data_source_block Ce2CuTmTe5
_cod_original_sg_symbol_H-M C2/m
_cod_database_code 1562795

loop_
_symmetry_equiv_pos_as_xyz
'x, y, z'
'-x, y, -z'
'x+1/2, y+1/2, z'
'-x+1/2, y+1/2, -z'
'-x, -y, -z'
'x, -y, z'
'-x+1/2, -y+1/2, -z'
'x+1/2, -y+1/2, z'

loop_
_atom_site_label
_atom_site_type_symbol
_atom_site_fract_x
_atom_site_fract_y
_atom_site_fract_z
_atom_site_U_iso_or_equiv
_atom_site_adp_type
_atom_site_occupancy
_atom_site_symmetry_multiplicity
_atom_site_calc_flag
_atom_site_refinement_flags
_atom_site_disorder_assembly
_atom_site_disorder_group
Tm1 Tm 0.5000 0.0000 0.5000 0.0155(4) Uani 1 4 d S . .
Ce1 Ce 0.32594(10) 0.0000 -0.19831(16) 0.0147(4) Uani 1 2 d S . .
Cu1 Cu 0.5607(4) -0.5000 0.7910(7) 0.0229(15) Uani 0.50 2 d SP . .
Te1 Te 0.33465(11) 0.0000 0.17480(18) 0.0130(4) Uani 1 2 d S . .
Te2 Te 0.63105(11) -0.5000 0.43793(18) 0.0129(4) Uani 1 2 d S . .
Te3 Te 0.5000 -0.5000 0.0000 0.0190(6) Uani 1 4 d S . .

loop_
_atom_site_aniso_label
_atom_site_aniso_U_11
_atom_site_aniso_U_22
_atom_site_aniso_U_33
_atom_site_aniso_U_23
_atom_site_aniso_U_13
_atom_site_aniso_U_12
Tm1 0.0168(8) 0.0128(8) 0.0202(9) 0.000 0.0110(7) 0.000
Ce1 0.0143(7) 0.0082(7) 0.0218(8) 0.000 0.0076(6) 0.000
Cu1 0.026(4) 0.017(3) 0.031(4) 0.000 0.017(3) 0.000
Te1 0.0120(8) 0.0102(8) 0.0190(9) 0.000 0.0086(6) 0.000
Te2 0.0131(8) 0.0104(8) 0.0186(9) 0.000 0.0099(7) 0.000
Te3 0.0115(11) 0.0075(11) 0.0300(14) 0.000 0.0006(10) 0.000

loop_
_atom_type_symbol
_atom_type_description
_atom_type_scat_dispersion_real
_atom_type_scat_dispersion_imag
_atom_type_scat_source
Ce Ce -0.2486 2.6331 'International Tables Vol C Tables 4.2.6.8 and 6.1.1.4'
Cu Cu 0.3201 1.2651 'International Tables Vol C Tables 4.2.6.8 and 6.1.1.4'
Tm Tm -0.3139 5.2483 'International Tables Vol C Tables 4.2.6.8 and 6.1.1.4'
Te Te -0.5308 1.6751 'International Tables Vol C Tables 4.2.6.8 and 6.1.1.4'

loop_
_geom_angle_atom_site_label_1
_geom_angle_atom_site_label_2
_geom_angle_atom_site_label_3
_geom_angle
_geom_angle_site_symmetry_1
_geom_angle_site_symmetry_3
Te1 Tm1 Te1 180.0 5_656 .
Te1 Tm1 Te2 85.89(3) 5_656 1_565
Te1 Tm1 Te2 94.11(3) . 1_565
Te1 Tm1 Te2 85.89(3) 5_656 .
Te1 Tm1 Te2 94.11(3) . .
Te2 Tm1 Te2 90.28(4) 1_565 .
Te1 Tm1 Te2 94.11(3) 5_656 5_646
Te1 Tm1 Te2 85.89(3) . 5_646
Te2 Tm1 Te2 180.0 1_565 5_646
Te2 Tm1 Te2 89.72(4) . 5_646
Te1 Tm1 Te2 94.11(3) 5_656 5_656
Te1 Tm1 Te2 85.89(3) . 5_656
Te2 Tm1 Te2 89.72(4) 1_565 5_656
Te2 Tm1 Te2 180.00(4) . 5_656
Te2 Tm1 Te2 90.28(4) 5_646 5_656
Te1 Tm1 Cu1 47.16(8) 5_656 1_565
Te1 Tm1 Cu1 132.84(8) . 1_565
Te2 Tm1 Cu1 74.56(9) 1_565 1_565
Te2 Tm1 Cu1 130.68(10) . 1_565
Te2 Tm1 Cu1 105.44(9) 5_646 1_565
Te2 Tm1 Cu1 49.32(9) 5_656 1_565
Te1 Tm1 Cu1 47.16(8) 5_656 .
Te1 Tm1 Cu1 132.84(9) . .
Te2 Tm1 Cu1 130.68(10) 1_565 .
Te2 Tm1 Cu1 74.56(9) . .
Te2 Tm1 Cu1 49.32(10) 5_646 .
Te2 Tm1 Cu1 105.44(9) 5_656 .
Cu1 Tm1 Cu1 80.71(14) 1_565 .
Te1 Tm1 Cu1 132.84(8) 5_656 5_646
Te1 Tm1 Cu1 47.16(8) . 5_646
Te2 Tm1 Cu1 105.44(9) 1_565 5_646
Te2 Tm1 Cu1 49.32(10) . 5_646
Te2 Tm1 Cu1 74.56(9) 5_646 5_646
Te2 Tm1 Cu1 130.68(10) 5_656 5_646
Cu1 Tm1 Cu1 180.0 1_565 5_646
Cu1 Tm1 Cu1 99.29(14) . 5_646
Te1 Tm1 Cu1 132.84(9) 5_656 5_656
Te1 Tm1 Cu1 47.16(8) . 5_656
Te2 Tm1 Cu1 49.32(9) 1_565 5_656
Te2 Tm1 Cu1 105.44(9) . 5_656
Te2 Tm1 Cu1 130.68(10) 5_646 5_656
Te2 Tm1 Cu1 74.56(9) 5_656 5_656
Cu1 Tm1 Cu1 99.29(14) 1_565 5_656
Cu1 Tm1 Cu1 180.0 . 5_656
Cu1 Tm1 Cu1 80.71(14) 5_646 5_656
Te1 Ce1 Te1 85.10(5) 7_545 7
Te1 Ce1 Te3 83.79(3) 7_545 .
Te1 Ce1 Te3 142.92(6) 7 .
Te1 Ce1 Te3 142.92(6) 7_545 1_565
Te1 Ce1 Te3 83.79(3) 7 1_565
Te3 Ce1 Te3 84.11(3) . 1_565
Te1 Ce1 Te2 86.66(3) 7_545 5_645
Te1 Ce1 Te2 143.92(6) 7 5_645
Te3 Ce1 Te2 70.36(3) . 5_645
Te3 Ce1 Te2 121.48(4) 1_565 5_645
Te1 Ce1 Te2 143.92(6) 7_545 5_655
Te1 Ce1 Te2 86.66(3) 7 5_655
Te3 Ce1 Te2 121.48(4) . 5_655
Te3 Ce1 Te2 70.36(3) 1_565 5_655
Te2 Ce1 Te2 79.69(4) 5_645 5_655
Te1 Ce1 Te2 77.16(4) 7_545 3_454
Te1 Ce1 Te2 77.16(4) 7 3_454
Te3 Ce1 Te2 133.69(3) . 3_454
Te3 Ce1 Te2 133.69(3) 1_565 3_454
Te2 Ce1 Te2 66.76(4) 5_645 3_454
Te2 Ce1 Te2 66.76(4) 5_655 3_454
Te1 Ce1 Te1 70.16(4) 7_545 .
Te1 Ce1 Te1 70.16(4) 7 .
Te3 Ce1 Te1 72.79(3) . .
Te3 Ce1 Te1 72.79(3) 1_565 .
Te2 Ce1 Te1 138.13(3) 5_645 .
Te2 Ce1 Te1 138.13(3) 5_655 .
Te2 Ce1 Te1 135.01(5) 3_454 .
Te3 Cu1 Te1 105.56(17) 1_556 5_656
Te3 Cu1 Te1 105.56(17) 1_556 5_646
Te1 Cu1 Te1 115.4(2) 5_656 5_646
Te3 Cu1 Te2 95.30(19) 1_556 5_646
Te1 Cu1 Te2 115.83(15) 5_656 5_646
Te1 Cu1 Te2 115.83(15) 5_646 5_646
Te3 Cu1 Tm1 127.99(13) 1_556 1_545
Te1 Cu1 Tm1 126.2(2) 5_656 1_545
Te1 Cu1 Tm1 59.70(8) 5_646 1_545
Te2 Cu1 Tm1 59.72(11) 5_646 1_545
Te3 Cu1 Tm1 127.99(13) 1_556 .
Te1 Cu1 Tm1 59.70(8) 5_656 .
Te1 Cu1 Tm1 126.2(2) 5_646 .
Te2 Cu1 Tm1 59.72(11) 5_646 .
Tm1 Cu1 Tm1 80.71(14) 1_545 .
Cu1 Te1 Cu1 115.4(2) 5_656 5_646
Cu1 Te1 Tm1 73.13(14) 5_656 .
Cu1 Te1 Tm1 73.13(14) 5_646 .
Cu1 Te1 Ce1 161.28(14) 5_656 7_545
Cu1 Te1 Ce1 78.71(11) 5_646 7_545
Tm1 Te1 Ce1 101.26(5) . 7_545
Cu1 Te1 Ce1 78.71(11) 5_656 7
Cu1 Te1 Ce1 161.28(14) 5_646 7
Tm1 Te1 Ce1 101.26(5) . 7
Ce1 Te1 Ce1 85.10(5) 7_545 7
Cu1 Te1 Ce1 84.71(15) 5_656 .
Cu1 Te1 Ce1 84.71(15) 5_646 .
Tm1 Te1 Ce1 137.20(5) . .
Ce1 Te1 Ce1 109.84(4) 7_545 .
Ce1 Te1 Ce1 109.84(4) 7 .
Cu1 Te2 Tm1 70.96(9) 5_646 1_545
Cu1 Te2 Tm1 70.96(9) 5_646 .
Tm1 Te2 Tm1 90.28(4) 1_545 .
Cu1 Te2 Ce1 81.28(11) 5_646 5_645
Tm1 Te2 Ce1 88.11(2) 1_545 5_645
Tm1 Te2 Ce1 151.09(6) . 5_645
Cu1 Te2 Ce1 81.28(11) 5_646 5_655
Tm1 Te2 Ce1 151.09(6) 1_545 5_655
Tm1 Te2 Ce1 88.11(2) . 5_655
Ce1 Te2 Ce1 79.69(4) 5_645 5_655
Cu1 Te2 Ce1 160.47(14) 5_646 3_546
Tm1 Te2 Ce1 95.65(4) 1_545 3_546
Tm1 Te2 Ce1 95.65(4) . 3_546
Ce1 Te2 Ce1 113.24(4) 5_645 3_546
Ce1 Te2 Ce1 113.24(4) 5_655 3_546
Cu1 Te3 Cu1 179.999(1) 5_646 1_554
Cu1 Te3 Ce1 92.46(11) 5_646 1_545
Cu1 Te3 Ce1 87.54(11) 1_554 1_545
Cu1 Te3 Ce1 92.46(11) 5_646 .
Cu1 Te3 Ce1 87.54(11) 1_554 .
Ce1 Te3 Ce1 84.11(3) 1_545 .
Cu1 Te3 Ce1 87.54(11) 5_646 5_655
Cu1 Te3 Ce1 92.46(11) 1_554 5_655
Ce1 Te3 Ce1 180.0 1_545 5_655
Ce1 Te3 Ce1 95.89(3) . 5_655
Cu1 Te3 Ce1 87.54(11) 5_646 5_645
Cu1 Te3 Ce1 92.46(11) 1_554 5_645
Ce1 Te3 Ce1 95.89(3) 1_545 5_645
Ce1 Te3 Ce1 180.0 . 5_645
Ce1 Te3 Ce1 84.11(3) 5_655 5_645

loop_
_geom_bond_atom_site_label_1
_geom_bond_atom_site_label_2
_geom_bond_distance
_geom_bond_site_symmetry_2
Tm1 Te1 3.0093(16) 5_656
Tm1 Te1 3.0093(16) .
Tm1 Te2 3.0470(10) 1_565
Tm1 Te2 3.0470(10) .
Tm1 Te2 3.0470(10) 5_646
Tm1 Te2 3.0470(10) 5_656
Tm1 Cu1 3.335(5) 1_565
Tm1 Cu1 3.335(5) .
Tm1 Cu1 3.335(5) 5_646
Tm1 Cu1 3.335(5) 5_656
Ce1 Te1 3.1939(14) 7_545
Ce1 Te1 3.1939(14) 7
Ce1 Te3 3.2244(10) .
Ce1 Te3 3.2245(10) 1_565
Ce1 Te2 3.3708(15) 5_645
Ce1 Te2 3.3708(15) 5_655
Ce1 Te2 3.417(2) 3_454
Ce1 Te1 3.503(2) .
Cu1 Te3 2.464(6) 1_556
Cu1 Te1 2.556(3) 5_656
Cu1 Te1 2.556(3) 5_646
Cu1 Te2 2.676(6) 5_646
Cu1 Tm1 3.335(5) 1_545
Te1 Cu1 2.556(3) 5_656
Te1 Cu1 2.556(3) 5_646
Te1 Ce1 3.1939(14) 7_545
Te1 Ce1 3.1939(14) 7
Te2 Cu1 2.676(6) 5_646
Te2 Tm1 3.0470(10) 1_545
Te2 Ce1 3.3708(15) 5_645
Te2 Ce1 3.3708(15) 5_655
Te2 Ce1 3.417(2) 3_546
Te3 Cu1 2.464(6) 5_646
Te3 Cu1 2.464(6) 1_554
Te3 Ce1 3.2244(10) 1_545
Te3 Ce1 3.2245(10) 5_655
Te3 Ce1 3.2245(10) 5_645
